data_7110245
loop_
_publ_author_name
'Xiaohui Han'
'Zhenqing Wang'
'Dan Liu'
'Jin Xu'
'Yongxin Liu'
'Cheng Wang'

_publ_section_title
;
 Co-assembly of a three-dimensional open framework sulfide with a novel
 linkage between an oxygen-encapsulated T3 cluster and a supertetrahedral
 T2 cluster
;
_journal_name_full Chem.Commun.
_journal_page_first 796
_journal_paper_doi 10.1039/c3cc45439h
_journal_volume 50
_journal_year 2014
_chemical_formula_sum 'C10.8 H25.2 Ga0.8 N1.8 O2.8 S6.5 Sn2.7'
_chemical_formula_weight 809.76
_chemical_name_systematic
; 
 ? 
;
_space_group_IT_number 112
_symmetry_cell_setting tetragonal
_symmetry_space_group_name_Hall 'P -4 2c'
_symmetry_space_group_name_H-M 'P -4 2 c'
_atom_sites_solution_primary direct
_atom_sites_solution_secondary difmap
_audit_creation_method SHELXL-97
_cell_angle_alpha 90.00
_cell_angle_beta 90.00
_cell_angle_gamma 90.00
_cell_formula_units_Z 8
_cell_length_a 14.6663(3)
_cell_length_b 14.6663(3)
_cell_length_c 24.9609(11)
_cell_measurement_reflns_used 9968
_cell_measurement_temperature 185(2)
_cell_measurement_theta_max 26.00
_cell_measurement_theta_min 2.55
_cell_volume 5369.1(3)
_computing_cell_refinement 'Bruker SMART'
_computing_data_collection 'Bruker SMART'
_computing_data_reduction 'Bruker SAINT'
_computing_molecular_graphics 'Bruker SHELXTL'
_computing_publication_material 'Bruker SHELXTL'
_computing_structure_refinement 'SHELXL-97 (Sheldrick, 1997)'
_computing_structure_solution 'SHELXS-97 (Sheldrick, 1990)'
_diffrn_ambient_temperature 185(2)
_diffrn_measured_fraction_theta_full 0.999
_diffrn_measured_fraction_theta_max 0.999
_diffrn_measurement_device_type 'CCD area detector'
_diffrn_measurement_method 'phi and omega scans'
_diffrn_radiation_monochromator graphite
_diffrn_radiation_source 'fine-focus sealed tube'
_diffrn_radiation_type MoK\a
_diffrn_radiation_wavelength 0.71073
_diffrn_reflns_av_R_equivalents 0.0536
_diffrn_reflns_av_sigmaI/netI 0.0400
_diffrn_reflns_limit_h_max 13
_diffrn_reflns_limit_h_min -17
_diffrn_reflns_limit_k_max 17
_diffrn_reflns_limit_k_min -17
_diffrn_reflns_limit_l_max 29
_diffrn_reflns_limit_l_min -22
_diffrn_reflns_number 26534
_diffrn_reflns_theta_full 24.99
_diffrn_reflns_theta_max 24.99
_diffrn_reflns_theta_min 1.39
_exptl_absorpt_coefficient_mu 3.800
_exptl_absorpt_correction_T_max 0.7768
_exptl_absorpt_correction_T_min 0.5995
_exptl_absorpt_correction_type empirical
_exptl_absorpt_process_details 'SADABS, Bruker, 2002'
_exptl_crystal_colour yellow
_exptl_crystal_density_diffrn 2.004
_exptl_crystal_density_method 'not measured'
_exptl_crystal_description diamond
_exptl_crystal_F_000 3110
_exptl_crystal_size_max 0.15
_exptl_crystal_size_mid 0.10
_exptl_crystal_size_min 0.07
_platon_squeeze_details
;
A large region of solvent molecules in the lattice could not be modelled from 
F-maps as high degree of statistical and positional disorder. 
We employed PLATON SQUEEZE to calculate the contribution to the diffraction 
from the solvent region and thereby produced a set of solvent-free diffraction 
intensities. SQUEEZE estimated a total count of 3154 electrons per unit cell, 
which were assigned to be 14.4 H+-DMMP molecules per unit cell.
The final formula was calculated from TGA combined with elemental analysis data.
;
_refine_diff_density_max 0.772
_refine_diff_density_min -1.046
_refine_diff_density_rms 0.163
_refine_ls_abs_structure_details 'Flack H D (1983), Acta Cryst. A39, 876-881'
_refine_ls_abs_structure_Flack 0.34(5)
_refine_ls_extinction_method none
_refine_ls_goodness_of_fit_ref 1.087
_refine_ls_hydrogen_treatment constr
_refine_ls_matrix_type full
_refine_ls_number_parameters 104
_refine_ls_number_reflns 4739
_refine_ls_number_restraints 7
_refine_ls_restrained_S_all 1.092
_refine_ls_R_factor_all 0.0612
_refine_ls_R_factor_gt 0.0516
_refine_ls_shift/su_max 0.001
_refine_ls_shift/su_mean 0.000
_refine_ls_structure_factor_coef Fsqd
_refine_ls_weighting_details 'calc w=1/[\s^2^(Fo^2^)+(0.0954P)^2^+4.1712P] where P=(Fo^2^+2Fc^2^)/3'
_refine_ls_weighting_scheme calc
_refine_ls_wR_factor_gt 0.1517
_refine_ls_wR_factor_ref 0.1586
_reflns_number_gt 3805
_reflns_number_total 4739
_reflns_threshold_expression >2sigma(I)
_cod_data_source_file c3cc45439h.txt
_cod_data_source_block 1
_cod_original_sg_symbol_H-M P-42c
_cod_original_formula_sum 'C10.80 H25.20 Ga0.80 N1.80 O2.80 S6.50 Sn2.70'
_cod_database_code 7110245

loop_
_symmetry_equiv_pos_as_xyz
'x, y, z'
'-x, -y, z'
'y, -x, -z'
'-y, x, -z'
'-x, y, -z+1/2'
'x, -y, -z+1/2'
'-y, -x, z+1/2'
'y, x, z+1/2'

loop_
_atom_site_label
_atom_site_type_symbol
_atom_site_fract_x
_atom_site_fract_y
_atom_site_fract_z
_atom_site_U_iso_or_equiv
_atom_site_adp_type
_atom_site_occupancy
_atom_site_symmetry_multiplicity
_atom_site_calc_flag
_atom_site_refinement_flags
Sn1 Sn -0.33604(5) 1.44733(5) 0.99901(3) 0.0452(2) Uani 1 1 d .
Sn2 Sn -0.5000 1.5000 1.10121(4) 0.0466(3) Uani 1 2 d SU
Sn3 Sn -0.38576(7) 1.28565(6) 1.10070(3) 0.0558(3) Uani 1 1 d .
Ga1 Ga -0.41260(8) 1.08764(7) 1.19811(4) 0.0408(4) Uani 0.807(11) 1 d P
Sn4 Sn -0.41260(8) 1.08764(7) 1.19811(4) 0.0408(4) Uani 0.193(11) 1 d P
S1 S -0.3509(2) 1.5753(2) 1.07003(12) 0.0566(8) Uani 1 1 d U
S2 S -0.3173(4) 1.0000 1.2500 0.0698(14) Uani 1 2 d SU
S3 S -0.2570(2) 1.3334(2) 1.05029(14) 0.0589(9) Uani 1 1 d .
S4 S -0.3124(3) 1.1689(3) 1.15144(14) 0.0661(10) Uani 1 1 d .
S5 S -0.4421(3) 1.3898(2) 1.16635(12) 0.0582(9) Uani 1 1 d .
S6 S -0.5036(3) 1.2061(2) 1.05412(12) 0.0564(8) Uani 1 1 d .
S7 S -0.5000 1.1862(3) 1.2500 0.0571(12) Uani 1 2 d S
S8 S -0.5000 1.0000 1.13899(18) 0.0684(15) Uani 1 2 d S
O1 O -0.5466(6) 1.5914(5) 1.0431(3) 0.055(2) Uani 1 1 d .

loop_
_atom_site_aniso_label
_atom_site_aniso_U_11
_atom_site_aniso_U_22
_atom_site_aniso_U_33
_atom_site_aniso_U_23
_atom_site_aniso_U_13
_atom_site_aniso_U_12
Sn1 0.0468(4) 0.0503(5) 0.0384(4) 0.0067(4) -0.0010(4) 0.0022(4)
Sn2 0.0551(7) 0.0525(7) 0.0323(5) 0.000 0.000 -0.0057(6)
Sn3 0.0661(6) 0.0543(5) 0.0469(5) 0.0096(4) -0.0087(4) -0.0056(5)
Ga1 0.0576(8) 0.0311(6) 0.0337(6) 0.0060(5) -0.0017(5) -0.0019(5)
Sn4 0.0576(8) 0.0311(6) 0.0337(6) 0.0060(5) -0.0017(5) -0.0019(5)
S1 0.0649(19) 0.063(2) 0.0421(16) 0.0047(15) 0.0100(15) 0.0054(16)
S2 0.084(4) 0.056(3) 0.069(3) 0.023(3) 0.000 0.000
S3 0.0507(18) 0.057(2) 0.069(2) 0.0229(17) -0.0071(16) 0.0078(16)
S4 0.071(2) 0.059(2) 0.068(2) 0.0247(18) -0.0187(19) -0.0071(19)
S5 0.090(3) 0.0511(19) 0.0335(16) 0.0058(13) -0.0107(15) -0.0009(18)
S6 0.077(2) 0.0308(15) 0.0619(19) 0.0081(14) -0.0243(18) 0.0046(17)
S7 0.085(3) 0.043(2) 0.044(2) 0.000 -0.001(2) 0.000
S8 0.104(4) 0.057(3) 0.044(3) 0.000 0.000 -0.008(3)
O1 0.065(5) 0.047(5) 0.053(5) -0.002(4) -0.002(4) -0.018(4)

loop_
_atom_type_symbol
_atom_type_description
_atom_type_scat_dispersion_real
_atom_type_scat_dispersion_imag
_atom_type_scat_source
O O 0.0106 0.0060 'International Tables Vol C Tables 4.2.6.8 and 6.1.1.4'
S S 0.1246 0.1234 'International Tables Vol C Tables 4.2.6.8 and 6.1.1.4'
Ga Ga 0.2307 1.6083 'International Tables Vol C Tables 4.2.6.8 and 6.1.1.4'
Sn Sn -0.6537 1.4246 'International Tables Vol C Tables 4.2.6.8 and 6.1.1.4'
C C 0.0033 0.0016 'International Tables Vol C Tables 4.2.6.8 and 6.1.1.4'
N N 0.0061 0.0033 'International Tables Vol C Tables 4.2.6.8 and 6.1.1.4'
H H 0.0000 0.0000 'International Tables Vol C Tables 4.2.6.8 and 6.1.1.4'

loop_
_geom_angle_atom_site_label_1
_geom_angle_atom_site_label_2
_geom_angle_atom_site_label_3
_geom_angle
_geom_angle_site_symmetry_1
_geom_angle_site_symmetry_3
O1 Sn1 O1 91.9(5) 3_367 2_485
O1 Sn1 S3 177.7(2) 3_367 .
O1 Sn1 S3 85.9(3) 2_485 .
O1 Sn1 S6 85.3(2) 3_367 4_677
O1 Sn1 S6 177.2(3) 2_485 4_677
S3 Sn1 S6 96.79(12) . 4_677
O1 Sn1 S1 77.8(2) 3_367 3_367
O1 Sn1 S1 77.9(2) 2_485 3_367
S3 Sn1 S1 102.58(12) . 3_367
S6 Sn1 S1 101.14(12) 4_677 3_367
O1 Sn1 S1 78.2(2) 3_367 .
O1 Sn1 S1 76.7(2) 2_485 .
S3 Sn1 S1 100.38(12) . .
S6 Sn1 S1 102.99(12) 4_677 .
S1 Sn1 S1 144.21(14) 3_367 .
O1 Sn2 O1 92.1(5) . 2_485
O1 Sn2 S5 85.7(2) . 2_485
O1 Sn2 S5 177.7(3) 2_485 2_485
O1 Sn2 S5 177.7(3) . .
O1 Sn2 S5 85.7(2) 2_485 .
S5 Sn2 S5 96.63(16) 2_485 .
O1 Sn2 S1 77.7(2) . 2_485
O1 Sn2 S1 78.0(2) 2_485 2_485
S5 Sn2 S1 100.94(12) 2_485 2_485
S5 Sn2 S1 102.31(12) . 2_485
O1 Sn2 S1 78.0(2) . .
O1 Sn2 S1 77.7(2) 2_485 .
S5 Sn2 S1 102.31(12) 2_485 .
S5 Sn2 S1 100.94(12) . .
S1 Sn2 S1 144.73(15) 2_485 .
S3 Sn3 S4 97.70(13) . .
S3 Sn3 S6 117.49(13) . .
S4 Sn3 S6 103.55(12) . .
S3 Sn3 S5 116.75(13) . .
S4 Sn3 S5 104.52(12) . .
S6 Sn3 S5 113.37(14) . .
S3 Sn3 O1 78.4(2) . 2_485
S4 Sn3 O1 176.0(2) . 2_485
S6 Sn3 O1 77.65(19) . 2_485
S5 Sn3 O1 78.27(19) . 2_485
S4 Ga1 S2 101.13(15) . .
S4 Ga1 S7 108.85(14) . .
S2 Ga1 S7 111.64(8) . .
S4 Ga1 S8 109.06(14) . .
S2 Ga1 S8 112.43(8) . .
S7 Ga1 S8 113.00(7) . .
Sn2 S1 Sn1 87.30(11) . 4_677
Sn2 S1 Sn1 88.16(12) . .
Sn1 S1 Sn1 87.39(10) 4_677 .
Sn4 S2 Ga1 0.00(6) 6_577 6_577
Sn4 S2 Ga1 105.1(2) 6_577 .
Ga1 S2 Ga1 105.1(2) 6_577 .
Sn3 S3 Sn1 95.93(12) . .
Ga1 S4 Sn3 111.40(16) . .
Sn3 S5 Sn2 94.98(10) . .
Sn3 S6 Sn1 95.56(11) . 3_367
Sn4 S7 Ga1 0.00(6) 5_457 5_457
Sn4 S7 Ga1 103.17(18) 5_457 .
Ga1 S7 Ga1 103.17(18) 5_457 .
Sn4 S8 Ga1 0.00(6) 2_475 2_475
Sn4 S8 Ga1 101.78(18) 2_475 .
Ga1 S8 Ga1 101.78(18) 2_475 .
Sn1 O1 Sn2 116.6(4) 4_677 .
Sn1 O1 Sn1 116.2(4) 4_677 2_485
Sn2 O1 Sn1 117.0(3) . 2_485
Sn1 O1 Sn3 101.4(3) 4_677 2_485
Sn2 O1 Sn3 101.1(3) . 2_485
Sn1 O1 Sn3 99.7(3) 2_485 2_485

loop_
_geom_bond_atom_site_label_1
_geom_bond_atom_site_label_2
_geom_bond_distance
_geom_bond_site_symmetry_2
Sn1 O1 2.087(8) 3_367
Sn1 O1 2.120(8) 2_485
Sn1 S3 2.403(3) .
Sn1 S6 2.431(3) 4_677
Sn1 S1 2.581(3) 3_367
Sn1 S1 2.591(3) .
Sn2 O1 2.090(8) .
Sn2 O1 2.090(8) 2_485
Sn2 S5 2.445(3) 2_485
Sn2 S5 2.445(3) .
Sn2 S1 2.570(3) 2_485
Sn2 S1 2.570(3) .
Sn3 S3 2.375(4) .
Sn3 S4 2.386(3) .
Sn3 S6 2.387(4) .
Sn3 S5 2.388(3) .
Sn3 O1 2.511(8) 2_485
Ga1 S4 2.222(4) .
Ga1 S2 2.299(4) .
Ga1 S7 2.326(3) .
Ga1 S8 2.339(3) .
S1 Sn1 2.581(3) 4_677
S2 Sn4 2.299(4) 6_577
S2 Ga1 2.299(4) 6_577
S6 Sn1 2.431(3) 3_367
S7 Sn4 2.326(3) 5_457
S7 Ga1 2.326(3) 5_457
S8 Sn4 2.339(3) 2_475
S8 Ga1 2.339(3) 2_475
O1 Sn1 2.087(8) 4_677
O1 Sn1 2.120(8) 2_485
O1 Sn3 2.511(8) 2_485

loop_
_platon_squeeze_void_nr
_platon_squeeze_void_average_x
_platon_squeeze_void_average_y
_platon_squeeze_void_average_z
_platon_squeeze_void_volume
_platon_squeeze_void_count_electrons
_platon_squeeze_void_content
1 -0.009 -0.004 -0.002 3438 3154 ' '
